data_1549875
loop_
_publ_author_name
'Glassner, Mathias'
'Verbraeken, Bart'
'Jerca, Valentin Victor'
'Van Hecke, Kristof'
'Tsanaktsidis, John'
'Hoogenboom, Richard'

_publ_section_title
;
 Poly(2-oxazoline)s with pendant cubane groups
;
_journal_issue 39
_journal_name_full 'Polymer Chemistry'
_journal_page_first 4840
_journal_paper_doi 10.1039/C8PY01037D
_journal_volume 9
_journal_year 2018
_chemical_formula_moiety 'C24 H22 Cl N O6'
_chemical_formula_sum 'C24 H22 Cl N O6'
_chemical_formula_weight 455.88
_space_group_crystal_system monoclinic
_space_group_IT_number 14
_space_group_name_Hall '-P 2ybc'
_space_group_name_H-M_alt 'P 1 21/c 1'
_symmetry_space_group_name_Hall '-P 2ybc'
_symmetry_space_group_name_H-M 'P 1 21/c 1'
_atom_sites_solution_hydrogens geom
_audit_creation_date 2015-12-21
_audit_creation_method
;
Olex2 1.2
(compiled 2015.09.30 svn.r3233 for OlexSys, GUI svn.r5103)
;
_audit_update_record
;
2018-07-09 deposited with the CCDC.
2018-08-30 downloaded from the CCDC.
;
_cell_angle_alpha 90
_cell_angle_beta 92.9404(17)
_cell_angle_gamma 90
_cell_formula_units_Z 4
_cell_length_a 5.33701(10)
_cell_length_b 17.9259(3)
_cell_length_c 21.5579(4)
_cell_measurement_reflns_used 11255
_cell_measurement_temperature 100.0(1)
_cell_measurement_theta_max 75.1660
_cell_measurement_theta_min 3.1420
_cell_volume 2059.74(6)
_computing_cell_refinement 'CrysAlisPro 1.171.38.41 (Rigaku OD, 2015)'
_computing_data_collection 'CrysAlisPro 1.171.38.41 (Rigaku OD, 2015)'
_computing_data_reduction 'CrysAlisPro 1.171.38.41 (Rigaku OD, 2015)'
_computing_molecular_graphics 'Olex2 (Dolomanov et al., 2009)'
_computing_publication_material 'Olex2 (Dolomanov et al., 2009)'
_computing_structure_refinement 'ShelXL (Sheldrick, 2015)'
_computing_structure_solution 'ShelXS (Sheldrick, 2008)'
_diffrn_ambient_environment N~2~
_diffrn_ambient_temperature 100.0(1)
_diffrn_detector 'CCD plate'
_diffrn_detector_area_resol_mean 10.4839
_diffrn_detector_type Atlas
_diffrn_measured_fraction_theta_full 1.000
_diffrn_measured_fraction_theta_max 0.991
_diffrn_measurement_details
;
List of Runs (angles in degrees, time in seconds):

  # Type    Start    End  Width  t~exp~   \w     \q     \k     \f   Frames
#--------------------------------------------------------------------------
  1  \w    -81.00  24.00   1.00    1.00    --  -41.80  96.00 164.00  105
  2  \w     -2.00  81.00   1.00    1.00    --   41.80 -96.00  56.00   83
  3  \w    101.00 178.00   1.00    1.00    --  109.13  96.00 164.00   77
  4  \w     27.00 110.00   1.00    1.00    --  109.13 -96.00  56.00   83
  5  \w   -114.00 -14.00   1.00    1.00    --  -41.80 -57.00  60.00  100
  6  \w    -50.00  32.00   1.00    1.00    --  -41.80  38.00 -60.00   82
  7  \w    -50.00  32.00   1.00    1.00    --  -41.80  38.00-150.00   82
  8  \w     33.00  91.00   1.00    1.00    --  109.13 -30.00 -90.00   58
  9  \w     33.00  91.00   1.00    1.00    --  109.13 -30.00-180.00   58
 10  \w     33.00  91.00   1.00    1.00    --  109.13 -30.00 120.00   58
 11  \w     36.00  98.00   1.00    1.00    --  109.13 -45.00  60.00   62
 12  \w     36.00 121.00   1.00    1.00    --  109.13-125.00-180.00   85
 13  \w     36.00  98.00   1.00    1.00    --  109.13 -45.00-120.00   62
 14  \w     36.00  98.00   1.00    1.00    --  109.13 -45.00  90.00   62
 15  \w     33.00  91.00   1.00    1.00    --  109.13 -30.00   0.00   58
 16  \w   -114.00 -14.00   1.00    1.00    --  -41.80 -57.00 -60.00  100
 17  \w   -118.00  -9.00   1.00    1.00    --  -41.80 -77.00 -90.00  109
 18  \w   -114.00 -14.00   1.00    1.00    --  -41.80 -57.00-180.00  100
 19  \w   -118.00  -9.00   1.00    1.00    --  -41.80 -77.00 150.00  109
 20  \w     77.00 178.00   1.00    1.00    --  109.13  77.00-120.00  101
 21  \w     81.00 178.00   1.00    1.00    --  109.13  30.00-120.00   97
 22  \w     56.00 178.00   1.00    1.00    --  109.13  15.00 150.00  122
 23  \w     83.00 178.00   1.00    1.00    --  109.13  45.00-180.00   95
 24  \w     56.00 178.00   1.00    1.00    --  109.13  15.00   0.00  122
 25  \w     80.00 178.00   1.00    1.00    --  109.13  61.00   0.00   98
 26  \w     26.00 109.00   1.00    1.00    --  109.13 -94.00-120.00   83
 27  \w     77.00 178.00   1.00    1.00    --  109.13  77.00  30.00  101
 28  \w    -96.00  -2.00   1.00    1.00    --  -41.80 125.00 -30.00   94
 29  \w   -116.00 -17.00   1.00    1.00    --  -41.80 -38.00 -90.00   99
 30  \w   -118.00  -9.00   1.00    1.00    --  -41.80 -77.00  30.00  109
 31  \w      9.00 118.00   1.00    1.00    --   41.80  77.00 -60.00  109
 32  \w     77.00 178.00   1.00    1.00    --  109.13  77.00 120.00  101
 33  \w     80.00 178.00   1.00    1.00    --  109.13  61.00 -30.00   98
 34  \w     26.00 109.00   1.00    1.00    --  109.13 -94.00 -30.00   83
 35  \w     77.00 178.00   1.00    1.00    --  109.13  77.00 -90.00  101
 36  \w     80.00 105.00   1.00    1.00    --  109.13  61.00-180.00   25
 37  \w     77.00 178.00   1.00    1.00    --  109.13  77.00  60.00  101
;
_diffrn_measurement_device 'four-circle diffractometer'
_diffrn_measurement_device_type 'SuperNova, Dual, Cu at zero, Atlas'
_diffrn_measurement_method '\w scans'
_diffrn_orient_matrix_type 'CrysAlisPro convention (1999,Acta A55,543-557)'
_diffrn_orient_matrix_UB_11 0.1509264000
_diffrn_orient_matrix_UB_12 0.0279252000
_diffrn_orient_matrix_UB_13 0.0582892000
_diffrn_orient_matrix_UB_21 0.1369467000
_diffrn_orient_matrix_UB_22 -0.0755389000
_diffrn_orient_matrix_UB_23 0.0051874000
_diffrn_orient_matrix_UB_31 0.2047933000
_diffrn_orient_matrix_UB_32 0.0299961000
_diffrn_orient_matrix_UB_33 -0.0412316000
_diffrn_radiation_monochromator mirror
_diffrn_radiation_probe x-ray
_diffrn_radiation_type CuK\a
_diffrn_radiation_wavelength 1.54184
_diffrn_reflns_av_R_equivalents 0.0956
_diffrn_reflns_av_unetI/netI 0.0427
_diffrn_reflns_Laue_measured_fraction_full 1.000
_diffrn_reflns_Laue_measured_fraction_max 0.991
_diffrn_reflns_limit_h_max 6
_diffrn_reflns_limit_h_min -6
_diffrn_reflns_limit_k_max 22
_diffrn_reflns_limit_k_min -22
_diffrn_reflns_limit_l_max 26
_diffrn_reflns_limit_l_min -26
_diffrn_reflns_number 40995
_diffrn_reflns_point_group_measured_fraction_full 1.000
_diffrn_reflns_point_group_measured_fraction_max 0.991
_diffrn_reflns_theta_full 67.684
_diffrn_reflns_theta_max 75.465
_diffrn_reflns_theta_min 3.208
_diffrn_source 'micro-focus sealed X-ray tube'
_diffrn_source_type 'SuperNova (Cu) X-ray Source'
_exptl_absorpt_coefficient_mu 2.021
_exptl_absorpt_correction_T_max 0.997
_exptl_absorpt_correction_T_min 0.980
_exptl_absorpt_correction_type gaussian
_exptl_absorpt_process_details
;
CrysAlisPro 1.171.38.41 (Rigaku Oxford Diffraction, 2015)
Numerical absorption correction based on gaussian integration over
            a multifaceted crystal model
Empirical absorption correction using spherical harmonics,
 implemented in SCALE3 ABSPACK scaling algorithm.
;
_exptl_crystal_colour 'clear colourless'
_exptl_crystal_colour_lustre clear
_exptl_crystal_colour_primary colourless
_exptl_crystal_density_diffrn 1.470
_exptl_crystal_density_method 'not measured'
_exptl_crystal_description plate
_exptl_crystal_F_000 952
_exptl_crystal_size_max 0.303
_exptl_crystal_size_mid 0.148
_exptl_crystal_size_min 0.037
_refine_diff_density_max 0.361
_refine_diff_density_min -0.340
_refine_diff_density_rms 0.077
_refine_ls_extinction_method none
_refine_ls_goodness_of_fit_ref 1.021
_refine_ls_hydrogen_treatment constr
_refine_ls_matrix_type full
_refine_ls_number_parameters 291
_refine_ls_number_reflns 4238
_refine_ls_number_restraints 0
_refine_ls_restrained_S_all 1.021
_refine_ls_R_factor_all 0.0703
_refine_ls_R_factor_gt 0.0525
_refine_ls_shift/su_max 0.001
_refine_ls_shift/su_mean 0.000
_refine_ls_structure_factor_coef Fsqd
_refine_ls_weighting_details 'w=1/[\s^2^(Fo^2^)+(0.0875P)^2^+0.8499P] where P=(Fo^2^+2Fc^2^)/3'
_refine_ls_weighting_scheme calc
_refine_ls_wR_factor_gt 0.1308
_refine_ls_wR_factor_ref 0.1453
_reflns_Friedel_coverage 0.000
_reflns_number_gt 3338
_reflns_number_total 4238
_reflns_threshold_expression 'I > 2\s(I)'
_cod_data_source_file c8py01037d2.cif
_cod_data_source_block rh062
_cod_depositor_comments 'Adding full bibliography for 1549874--1549876.cif.'
_cod_database_code 1549875
_shelxl_version_number 2013-4
_chemical_oxdiff_formula 'C24 H22 Cl N O6'
_shelx_space_group_comment
;
The symmetry employed for this shelxl refinement is uniquely defined
by the following loop, which should always be used as a source of
symmetry information in preference to the above space-group names.
They are only intended as comments.
;
_reflns_odcompleteness_completeness 99.95
_reflns_odcompleteness_iscentric 1
_reflns_odcompleteness_theta 66.97
_olex2_refinement_description
;
1. Fixed Uiso
 At 1.2 times of:
  All C(H) groups, All C(H,H) groups
 At 1.5 times of:
  All C(H,H,H) groups
2.a Ternary CH refined with riding coordinates:
 C5(H5), C6(H6), C7(H7), C8(H8), C9(H9), C11(H11), C16(H16), C17(H17),
 C18(H18), C19(H19), C20(H20), C22(H22)
2.b Secondary CH2 refined with riding coordinates:
 C1(H1A,H1B), C2(H2A,H2B)
2.c Idealised Me refined as rotating group:
 C13(H13A,H13B,H13C), C24(H24A,H24B,H24C)
;
_olex2_exptl_crystal_mounting_method 'mounted on a nylon loop'
_olex2_submission_special_instructions 'No special instructions were received'
_oxdiff_exptl_absorpt_empirical_details
;
Empirical correction (ABSPACK) includes:
- Absorption correction using spherical harmonics
- Frame scaling
- Detector area scaling
;
_oxdiff_exptl_absorpt_empirical_full_max 1.617
_oxdiff_exptl_absorpt_empirical_full_min 0.685

loop_
_space_group_symop_operation_xyz
'x, y, z'
'-x, y+1/2, -z+1/2'
'-x, -y, -z'
'x, -y-1/2, z-1/2'

loop_
_atom_site_label
_atom_site_type_symbol
_atom_site_fract_x
_atom_site_fract_y
_atom_site_fract_z
_atom_site_U_iso_or_equiv
_atom_site_adp_type
_atom_site_occupancy
_atom_site_site_symmetry_order
_atom_site_calc_flag
_atom_site_refinement_flags_posn
Cl1 Cl 0.16938(11) 0.60021(3) 0.49959(3) 0.02324(17) Uani 1 1 d .
O1 O 0.3419(3) 0.77050(9) 0.60843(7) 0.0184(3) Uani 1 1 d .
O2 O 0.0198(3) 1.00020(10) 0.35941(8) 0.0287(4) Uani 1 1 d .
O3 O -0.3377(3) 0.93431(9) 0.34718(8) 0.0252(4) Uani 1 1 d .
O4 O -0.1449(3) 0.62966(9) 0.67781(8) 0.0218(4) Uani 1 1 d .
O5 O 0.5594(3) 0.84034(9) 0.90250(8) 0.0241(4) Uani 1 1 d .
O6 O 0.4649(4) 0.93153(9) 0.83401(8) 0.0302(4) Uani 1 1 d .
N1 N -0.0337(3) 0.70926(10) 0.60210(8) 0.0158(4) Uani 1 1 d .
C1 C -0.1175(4) 0.59380(12) 0.53965(11) 0.0194(5) Uani 1 1 d .
H1A H -0.2480 0.5694 0.5124 0.023 Uiso 1 1 calc R
H1B H -0.0895 0.5628 0.5774 0.023 Uiso 1 1 calc R
C2 C -0.2070(4) 0.67051(12) 0.55784(10) 0.0170(5) Uani 1 1 d .
H2A H -0.2311 0.7014 0.5199 0.020 Uiso 1 1 calc R
H2B H -0.3720 0.6656 0.5764 0.020 Uiso 1 1 calc R
C3 C 0.1362(4) 0.76236(12) 0.58190(10) 0.0155(4) Uani 1 1 d .
C4 C 0.0558(4) 0.80964(12) 0.52786(10) 0.0156(4) Uani 1 1 d .
C5 C 0.1517(4) 0.89208(12) 0.52051(11) 0.0166(4) Uani 1 1 d .
H5 H 0.2634 0.9193 0.5515 0.020 Uiso 1 1 calc R
C6 C -0.1214(4) 0.91624(12) 0.49884(10) 0.0181(5) Uani 1 1 d .
H6 H -0.2099 0.9616 0.5135 0.022 Uiso 1 1 calc R
C7 C -0.2156(4) 0.83425(12) 0.50532(10) 0.0173(5) Uani 1 1 d .
H7 H -0.3735 0.8190 0.5250 0.021 Uiso 1 1 calc R
C8 C 0.1208(4) 0.79402(12) 0.45826(10) 0.0171(5) Uani 1 1 d .
H8 H 0.2105 0.7489 0.4434 0.021 Uiso 1 1 calc R
C9 C 0.2124(4) 0.87661(12) 0.45178(10) 0.0178(5) Uani 1 1 d .
H9 H 0.3696 0.8922 0.4321 0.021 Uiso 1 1 calc R
C10 C -0.0580(4) 0.89992(12) 0.42894(10) 0.0172(5) Uani 1 1 d .
C11 C -0.1525(4) 0.81796(12) 0.43641(10) 0.0183(5) Uani 1 1 d .
H11 H -0.2636 0.7905 0.4054 0.022 Uiso 1 1 calc R
C12 C -0.1149(4) 0.95064(12) 0.37539(11) 0.0186(5) Uani 1 1 d .
C13 C -0.4130(5) 0.98082(15) 0.29449(12) 0.0312(6) Uani 1 1 d .
H13A H -0.2954 0.9739 0.2615 0.047 Uiso 1 1 calc GR
H13B H -0.4121 1.0333 0.3073 0.047 Uiso 1 1 calc GR
H13C H -0.5823 0.9668 0.2790 0.047 Uiso 1 1 calc GR
C14 C -0.0331(4) 0.68616(12) 0.66406(10) 0.0164(4) Uani 1 1 d .
C15 C 0.0931(4) 0.73454(12) 0.71258(10) 0.0165(5) Uani 1 1 d .
C16 C 0.0168(4) 0.73638(13) 0.78170(11) 0.0196(5) Uani 1 1 d .
H16 H -0.1284 0.7089 0.7984 0.023 Uiso 1 1 calc R
C17 C 0.0504(4) 0.82318(13) 0.78243(11) 0.0193(5) Uani 1 1 d .
H17 H -0.0692 0.8595 0.8000 0.023 Uiso 1 1 calc R
C18 C 0.1272(4) 0.82182(12) 0.71354(10) 0.0166(5) Uani 1 1 d .
H18 H 0.0643 0.8568 0.6802 0.020 Uiso 1 1 calc R
C19 C 0.3756(4) 0.72446(12) 0.73605(10) 0.0174(5) Uani 1 1 d .
H19 H 0.4954 0.6880 0.7188 0.021 Uiso 1 1 calc R
C20 C 0.2983(4) 0.72657(13) 0.80503(10) 0.0197(5) Uani 1 1 d .
H20 H 0.3606 0.6917 0.8386 0.024 Uiso 1 1 calc R
C21 C 0.3335(4) 0.81300(13) 0.80553(11) 0.0190(5) Uani 1 1 d .
C22 C 0.4090(4) 0.81119(12) 0.73598(10) 0.0171(5) Uani 1 1 d .
H22 H 0.5541 0.8385 0.7191 0.021 Uiso 1 1 calc R
C23 C 0.4645(4) 0.86050(13) 0.85350(11) 0.0189(5) Uani 1 1 d .
C24 C 0.5934(6) 0.98427(14) 0.87503(13) 0.0320(6) Uani 1 1 d .
H24A H 0.5848 1.0341 0.8563 0.048 Uiso 1 1 calc GR
H24B H 0.7694 0.9694 0.8817 0.048 Uiso 1 1 calc GR
H24C H 0.5133 0.9852 0.9149 0.048 Uiso 1 1 calc GR

loop_
_atom_site_aniso_label
_atom_site_aniso_U_11
_atom_site_aniso_U_22
_atom_site_aniso_U_33
_atom_site_aniso_U_23
_atom_site_aniso_U_13
_atom_site_aniso_U_12
Cl1 0.0229(3) 0.0186(3) 0.0286(3) -0.0028(2) 0.0060(2) 0.0014(2)
O1 0.0150(8) 0.0216(8) 0.0187(8) 0.0013(6) 0.0018(6) -0.0005(6)
O2 0.0311(10) 0.0248(9) 0.0302(10) 0.0097(7) 0.0002(8) -0.0059(7)
O3 0.0231(9) 0.0269(9) 0.0251(9) 0.0106(7) -0.0042(7) -0.0025(7)
O4 0.0257(9) 0.0179(8) 0.0219(9) 0.0017(6) 0.0023(7) -0.0054(7)
O5 0.0295(10) 0.0220(8) 0.0202(9) -0.0003(6) -0.0044(7) 0.0003(7)
O6 0.0476(12) 0.0191(8) 0.0227(9) 0.0002(7) -0.0100(8) -0.0055(8)
N1 0.0162(9) 0.0144(9) 0.0168(9) -0.0002(7) 0.0015(7) -0.0019(7)
C1 0.0215(12) 0.0172(11) 0.0196(11) -0.0012(9) 0.0017(9) -0.0004(9)
C2 0.0168(11) 0.0148(10) 0.0189(11) -0.0005(8) -0.0023(9) -0.0005(8)
C3 0.0164(11) 0.0131(10) 0.0174(11) -0.0032(8) 0.0047(8) 0.0025(8)
C4 0.0174(11) 0.0137(10) 0.0158(11) -0.0004(8) 0.0018(8) 0.0010(8)
C5 0.0185(11) 0.0129(10) 0.0186(11) 0.0012(8) 0.0018(8) -0.0001(8)
C6 0.0201(12) 0.0143(10) 0.0199(11) 0.0009(8) 0.0018(9) 0.0015(8)
C7 0.0184(11) 0.0151(10) 0.0184(11) 0.0034(8) 0.0017(9) -0.0001(8)
C8 0.0191(11) 0.0169(10) 0.0156(11) 0.0007(8) 0.0023(9) 0.0014(9)
C9 0.0176(11) 0.0171(10) 0.0187(11) 0.0031(8) 0.0021(9) 0.0003(8)
C10 0.0184(11) 0.0143(10) 0.0189(11) 0.0028(8) 0.0002(9) 0.0000(8)
C11 0.0224(12) 0.0154(10) 0.0170(11) 0.0033(8) -0.0002(9) -0.0002(9)
C12 0.0218(12) 0.0160(10) 0.0185(11) 0.0001(8) 0.0044(9) 0.0019(9)
C13 0.0334(15) 0.0332(14) 0.0263(14) 0.0113(11) -0.0040(11) 0.0025(11)
C14 0.0153(11) 0.0159(10) 0.0182(11) 0.0016(8) 0.0026(8) 0.0023(8)
C15 0.0160(11) 0.0162(10) 0.0175(11) 0.0017(8) 0.0017(8) -0.0009(8)
C16 0.0187(12) 0.0221(11) 0.0180(11) -0.0002(9) 0.0027(9) -0.0031(9)
C17 0.0176(11) 0.0209(11) 0.0192(12) -0.0040(9) 0.0003(9) 0.0012(9)
C18 0.0187(11) 0.0151(10) 0.0161(11) -0.0005(8) 0.0004(9) 0.0011(8)
C19 0.0166(11) 0.0174(11) 0.0182(11) -0.0002(8) 0.0015(9) 0.0013(8)
C20 0.0218(12) 0.0204(11) 0.0166(11) 0.0002(8) -0.0013(9) -0.0009(9)
C21 0.0187(11) 0.0185(11) 0.0197(11) 0.0000(9) 0.0002(9) -0.0004(9)
C22 0.0177(11) 0.0177(11) 0.0159(11) 0.0000(8) 0.0002(8) -0.0009(9)
C23 0.0160(11) 0.0220(11) 0.0189(11) -0.0005(9) 0.0030(9) 0.0003(9)
C24 0.0446(17) 0.0209(12) 0.0296(14) -0.0048(10) -0.0057(12) -0.0067(11)

loop_
_atom_type_symbol
_atom_type_description
_atom_type_scat_dispersion_real
_atom_type_scat_dispersion_imag
_atom_type_scat_source
C C 0.0181 0.0091 'International Tables Vol C Tables 4.2.6.8 and 6.1.1.4'
H H 0.0000 0.0000 'International Tables Vol C Tables 4.2.6.8 and 6.1.1.4'
Cl Cl 0.3639 0.7018 'International Tables Vol C Tables 4.2.6.8 and 6.1.1.4'
N N 0.0311 0.0180 'International Tables Vol C Tables 4.2.6.8 and 6.1.1.4'
O O 0.0492 0.0322 'International Tables Vol C Tables 4.2.6.8 and 6.1.1.4'

loop_
_exptl_crystal_face_index_h
_exptl_crystal_face_index_k
_exptl_crystal_face_index_l
_exptl_crystal_face_perp_dist
0 11 -5 0.1161
0 -11 5 0.0096
3 -4 -6 0.0406
-3 0 8 0.1574
0 0 14 0.0364
0 0 -14 0.0010

loop_
_geom_angle_atom_site_label_1
_geom_angle_atom_site_label_2
_geom_angle_atom_site_label_3
_geom_angle
C12 O3 C13 115.73(19)
C23 O6 C24 116.00(19)
C3 N1 C2 121.06(18)
C14 N1 C2 116.80(18)
C14 N1 C3 121.94(18)
Cl1 C1 H1A 109.5
Cl1 C1 H1B 109.5
H1A C1 H1B 108.1
C2 C1 Cl1 110.73(16)
C2 C1 H1A 109.5
C2 C1 H1B 109.5
N1 C2 C1 113.65(18)
N1 C2 H2A 108.8
N1 C2 H2B 108.8
C1 C2 H2A 108.8
C1 C2 H2B 108.8
H2A C2 H2B 107.7
O1 C3 N1 121.1(2)
O1 C3 C4 121.1(2)
N1 C3 C4 117.80(19)
C3 C4 C5 122.14(18)
C3 C4 C7 128.9(2)
C3 C4 C8 125.03(18)
C5 C4 C8 89.00(16)
C7 C4 C5 90.27(16)
C7 C4 C8 90.00(16)
C4 C5 H5 125.2
C6 C5 C4 89.27(16)
C6 C5 H5 125.2
C9 C5 C4 90.75(16)
C9 C5 H5 125.2
C9 C5 C6 90.08(16)
C5 C6 H6 125.3
C5 C6 C10 89.53(17)
C7 C6 C5 90.70(16)
C7 C6 H6 125.3
C7 C6 C10 89.81(16)
C10 C6 H6 125.3
C4 C7 H7 125.2
C6 C7 C4 89.75(16)
C6 C7 H7 125.2
C6 C7 C11 90.27(16)
C11 C7 C4 90.06(17)
C11 C7 H7 125.2
C4 C8 H8 125.3
C9 C8 C4 90.11(16)
C9 C8 H8 125.3
C9 C8 C11 90.24(16)
C11 C8 C4 89.46(17)
C11 C8 H8 125.3
C5 C9 C8 90.14(16)
C5 C9 H9 125.1
C5 C9 C10 91.05(17)
C8 C9 H9 125.1
C10 C9 C8 89.63(16)
C10 C9 H9 125.1
C9 C10 C6 89.34(16)
C9 C10 C11 90.78(16)
C11 C10 C6 89.42(16)
C12 C10 C6 125.34(19)
C12 C10 C9 123.9(2)
C12 C10 C11 126.85(19)
C7 C11 C8 90.47(16)
C7 C11 H11 125.2
C8 C11 H11 125.2
C10 C11 C7 90.50(16)
C10 C11 C8 89.33(17)
C10 C11 H11 125.2
O2 C12 O3 124.1(2)
O2 C12 C10 124.9(2)
O3 C12 C10 111.06(19)
O3 C13 H13A 109.5
O3 C13 H13B 109.5
O3 C13 H13C 109.5
H13A C13 H13B 109.5
H13A C13 H13C 109.5
H13B C13 H13C 109.5
O4 C14 N1 120.1(2)
O4 C14 C15 121.4(2)
N1 C14 C15 118.44(19)
C14 C15 C16 123.33(19)
C14 C15 C18 129.35(18)
C14 C15 C19 123.24(19)
C16 C15 C18 90.13(16)
C16 C15 C19 89.32(16)
C18 C15 C19 90.09(16)
C15 C16 H16 125.2
C15 C16 C17 89.72(17)
C15 C16 C20 90.64(17)
C17 C16 H16 125.2
C17 C16 C20 90.04(17)
C20 C16 H16 125.2
C16 C17 H17 125.1
C16 C17 C21 89.75(17)
C18 C17 C16 90.60(16)
C18 C17 H17 125.1
C18 C17 C21 90.27(17)
C21 C17 H17 125.1
C15 C18 H18 125.4
C17 C18 C15 89.55(16)
C17 C18 H18 125.4
C17 C18 C22 90.16(16)
C22 C18 C15 89.53(16)
C22 C18 H18 125.4
C15 C19 H19 125.1
C20 C19 C15 90.44(17)
C20 C19 H19 125.1
C20 C19 C22 90.71(16)
C22 C19 C15 89.59(16)
C22 C19 H19 125.1
C16 C20 H20 125.4
C19 C20 C16 89.60(16)
C19 C20 H20 125.4
C21 C20 C16 90.22(17)
C21 C20 C19 89.61(17)
C21 C20 H20 125.4
C20 C21 C17 89.99(17)
C20 C21 C22 90.55(17)
C22 C21 C17 89.40(16)
C23 C21 C17 124.2(2)
C23 C21 C20 128.73(19)
C23 C21 C22 122.7(2)
C18 C22 C21 90.17(17)
C18 C22 H22 125.2
C19 C22 C18 90.78(16)
C19 C22 C21 89.13(16)
C19 C22 H22 125.2
C21 C22 H22 125.2
O5 C23 O6 123.6(2)
O5 C23 C21 126.9(2)
O6 C23 C21 109.53(19)
O6 C24 H24A 109.5
O6 C24 H24B 109.5
O6 C24 H24C 109.5
H24A C24 H24B 109.5
H24A C24 H24C 109.5
H24B C24 H24C 109.5

loop_
_geom_bond_atom_site_label_1
_geom_bond_atom_site_label_2
_geom_bond_distance
Cl1 C1 1.800(3)
O1 C3 1.220(3)
O2 C12 1.204(3)
O3 C12 1.340(3)
O3 C13 1.449(3)
O4 C14 1.220(3)
O5 C23 1.203(3)
O6 C23 1.341(3)
O6 C24 1.444(3)
N1 C2 1.469(3)
N1 C3 1.399(3)
N1 C14 1.398(3)
C1 H1A 0.9900
C1 H1B 0.9900
C1 C2 1.514(3)
C2 H2A 0.9900
C2 H2B 0.9900
C3 C4 1.486(3)
C4 C5 1.575(3)
C4 C7 1.568(3)
C4 C8 1.582(3)
C5 H5 1.0000
C5 C6 1.568(3)
C5 C9 1.558(3)
C6 H6 1.0000
C6 C7 1.562(3)
C6 C10 1.588(3)
C7 H7 1.0000
C7 C11 1.567(3)
C8 H8 1.0000
C8 C9 1.568(3)
C8 C11 1.569(3)
C9 H9 1.0000
C9 C10 1.558(3)
C10 C11 1.564(3)
C10 C12 1.488(3)
C11 H11 1.0000
C13 H13A 0.9800
C13 H13B 0.9800
C13 H13C 0.9800
C14 C15 1.493(3)
C15 C16 1.565(3)
C15 C18 1.575(3)
C15 C19 1.576(3)
C16 H16 1.0000
C16 C17 1.566(3)
C16 C20 1.570(3)
C17 H17 1.0000
C17 C18 1.561(3)
C17 C21 1.577(3)
C18 H18 1.0000
C18 C22 1.568(3)
C19 H19 1.0000
C19 C20 1.564(3)
C19 C22 1.565(3)
C20 H20 1.0000
C20 C21 1.561(3)
C21 C22 1.573(3)
C21 C23 1.486(3)
C22 H22 1.0000
C24 H24A 0.9800
C24 H24B 0.9800
C24 H24C 0.9800

loop_
_geom_torsion_atom_site_label_1
_geom_torsion_atom_site_label_2
_geom_torsion_atom_site_label_3
_geom_torsion_atom_site_label_4
_geom_torsion
Cl1 C1 C2 N1 -63.4(2)
O1 C3 C4 C5 -29.9(3)
O1 C3 C4 C7 -150.9(2)
O1 C3 C4 C8 84.6(3)
O4 C14 C15 C16 -23.4(3)
O4 C14 C15 C18 -146.3(2)
O4 C14 C15 C19 91.0(3)
N1 C3 C4 C5 148.8(2)
N1 C3 C4 C7 27.8(3)
N1 C3 C4 C8 -96.7(3)
N1 C14 C15 C16 152.8(2)
N1 C14 C15 C18 30.0(3)
N1 C14 C15 C19 -92.7(3)
C2 N1 C3 O1 -147.1(2)
C2 N1 C3 C4 34.2(3)
C2 N1 C14 O4 10.3(3)
C2 N1 C14 C15 -166.05(19)
C3 N1 C2 C1 98.2(2)
C3 N1 C14 O4 -164.6(2)
C3 N1 C14 C15 19.1(3)
C3 C4 C5 C6 -137.5(2)
C3 C4 C5 C9 132.5(2)
C3 C4 C7 C6 132.8(2)
C3 C4 C7 C11 -137.0(2)
C3 C4 C8 C9 -130.2(2)
C3 C4 C8 C11 139.5(2)
C4 C5 C6 C7 -0.69(17)
C4 C5 C6 C10 -90.49(16)
C4 C5 C9 C8 -0.62(16)
C4 C5 C9 C10 89.01(16)
C4 C7 C11 C8 -0.58(16)
C4 C7 C11 C10 -89.92(16)
C4 C8 C9 C5 0.62(16)
C4 C8 C9 C10 -90.43(16)
C4 C8 C11 C7 0.58(16)
C4 C8 C11 C10 91.08(16)
C5 C4 C7 C6 -0.69(17)
C5 C4 C7 C11 89.58(16)
C5 C4 C8 C9 -0.61(16)
C5 C4 C8 C11 -90.85(16)
C5 C6 C7 C4 0.69(17)
C5 C6 C7 C11 -89.37(17)
C5 C6 C10 C9 -0.25(16)
C5 C6 C10 C11 90.54(16)
C5 C6 C10 C12 -132.7(2)
C5 C9 C10 C6 0.26(16)
C5 C9 C10 C11 -89.15(17)
C5 C9 C10 C12 133.8(2)
C6 C5 C9 C8 -89.89(16)
C6 C5 C9 C10 -0.26(16)
C6 C7 C11 C8 89.17(16)
C6 C7 C11 C10 -0.17(16)
C6 C10 C11 C7 0.16(16)
C6 C10 C11 C8 -90.30(17)
C6 C10 C12 O2 86.9(3)
C6 C10 C12 O3 -92.7(3)
C7 C4 C5 C6 0.68(17)
C7 C4 C5 C9 -89.38(17)
C7 C4 C8 C9 89.66(16)
C7 C4 C8 C11 -0.58(16)
C7 C6 C10 C9 -90.96(16)
C7 C6 C10 C11 -0.17(16)
C7 C6 C10 C12 136.6(2)
C8 C4 C5 C6 90.68(16)
C8 C4 C5 C9 0.61(16)
C8 C4 C7 C6 -89.69(16)
C8 C4 C7 C11 0.58(16)
C8 C9 C10 C6 90.38(16)
C8 C9 C10 C11 0.98(17)
C8 C9 C10 C12 -136.1(2)
C9 C5 C6 C7 90.06(17)
C9 C5 C6 C10 0.25(16)
C9 C8 C11 C7 -89.53(16)
C9 C8 C11 C10 0.97(17)
C9 C10 C11 C7 89.49(17)
C9 C10 C11 C8 -0.98(17)
C9 C10 C12 O2 -30.4(4)
C9 C10 C12 O3 150.0(2)
C10 C6 C7 C4 90.22(16)
C10 C6 C7 C11 0.17(16)
C11 C8 C9 C5 90.08(17)
C11 C8 C9 C10 -0.97(17)
C11 C10 C12 O2 -152.0(2)
C11 C10 C12 O3 28.4(3)
C12 C10 C11 C7 -135.5(2)
C12 C10 C11 C8 134.0(2)
C13 O3 C12 O2 -0.1(3)
C13 O3 C12 C10 179.5(2)
C14 N1 C2 C1 -76.7(3)
C14 N1 C3 O1 27.6(3)
C14 N1 C3 C4 -151.2(2)
C14 C15 C16 C17 -139.4(2)
C14 C15 C16 C20 130.6(2)
C14 C15 C18 C17 135.3(2)
C14 C15 C18 C22 -134.5(2)
C14 C15 C19 C20 -130.6(2)
C14 C15 C19 C22 138.7(2)
C15 C16 C17 C18 -0.11(16)
C15 C16 C17 C21 -90.37(17)
C15 C16 C20 C19 -0.15(17)
C15 C16 C20 C21 89.45(17)
C15 C18 C22 C19 -0.74(16)
C15 C18 C22 C21 -89.87(16)
C15 C19 C20 C16 0.15(16)
C15 C19 C20 C21 -90.07(16)
C15 C19 C22 C18 0.74(16)
C15 C19 C22 C21 90.90(16)
C16 C15 C18 C17 -0.10(16)
C16 C15 C18 C22 90.06(16)
C16 C15 C19 C20 -0.15(16)
C16 C15 C19 C22 -90.86(16)
C16 C17 C18 C15 0.10(16)
C16 C17 C18 C22 -89.43(16)
C16 C17 C21 C20 -0.27(17)
C16 C17 C21 C22 90.28(17)
C16 C17 C21 C23 -139.4(2)
C16 C20 C21 C17 0.27(17)
C16 C20 C21 C22 -89.13(17)
C16 C20 C21 C23 136.4(2)
C17 C16 C20 C19 -89.88(17)
C17 C16 C20 C21 -0.27(17)
C17 C18 C22 C19 88.81(16)
C17 C18 C22 C21 -0.33(16)
C17 C21 C22 C18 0.32(16)
C17 C21 C22 C19 -90.45(16)
C17 C21 C23 O5 119.7(3)
C17 C21 C23 O6 -60.8(3)
C18 C15 C16 C17 0.10(16)
C18 C15 C16 C20 -89.94(17)
C18 C15 C19 C20 89.97(16)
C18 C15 C19 C22 -0.74(16)
C18 C17 C21 C20 -90.87(17)
C18 C17 C21 C22 -0.33(16)
C18 C17 C21 C23 130.0(2)
C19 C15 C16 C17 90.19(16)
C19 C15 C16 C20 0.15(16)
C19 C15 C18 C17 -89.43(16)
C19 C15 C18 C22 0.74(16)
C19 C20 C21 C17 89.87(17)
C19 C20 C21 C22 0.47(17)
C19 C20 C21 C23 -134.0(2)
C20 C16 C17 C18 90.54(17)
C20 C16 C17 C21 0.27(17)
C20 C19 C22 C18 -89.69(17)
C20 C19 C22 C21 0.47(17)
C20 C21 C22 C18 90.31(17)
C20 C21 C22 C19 -0.47(17)
C20 C21 C23 O5 -3.3(4)
C20 C21 C23 O6 176.1(2)
C21 C17 C18 C15 89.86(16)
C21 C17 C18 C22 0.33(16)
C22 C19 C20 C16 89.75(17)
C22 C19 C20 C21 -0.47(17)
C22 C21 C23 O5 -125.3(3)
C22 C21 C23 O6 54.1(3)
C23 C21 C22 C18 -131.1(2)
C23 C21 C22 C19 138.1(2)
C24 O6 C23 O5 1.4(4)
C24 O6 C23 C21 -178.0(2)

loop_
_exptl_oxdiff_crystal_face_indexfrac_h
_exptl_oxdiff_crystal_face_indexfrac_k
_exptl_oxdiff_crystal_face_indexfrac_l
_exptl_oxdiff_crystal_face_x
_exptl_oxdiff_crystal_face_y
_exptl_oxdiff_crystal_face_z
-0.0008 11.0017 -4.9923 0.0161 -0.8571 0.5357
0.0008 -11.0017 4.9923 -0.0161 0.8571 -0.5357
2.9994 -4.0045 -6.0008 -0.0089 0.6821 0.7416
-2.9991 0.0038 7.9980 0.0137 -0.3695 -0.9438
0.0013 -0.0037 13.9986 0.8161 0.0731 -0.5770
-0.0013 0.0037 -13.9986 -0.8161 -0.0731 0.5770
